data_7244841
loop_
_publ_author_name
'Hatcher, Lauren E.'
'Coulson, Ben A.'

_publ_section_title
;
 Exploring the influence of polymorphism and chromophore co-ligands on
 linkage isomer photoswitching in [Pd(bpy4dca)(NO2)2]
;
_journal_name_full CrystEngComm
_journal_paper_doi 10.1039/D2CE00213B
_journal_year 2022
_chemical_formula_moiety 'C14 H12 N4 O8 Pd'
_chemical_formula_sum 'C14 H12 N4 O8 Pd'
_chemical_formula_weight 470.68
_chemical_name_systematic
;
Dinitro-(dimethyl 2,2'-bipyridine-4,4'-dicarboxylate)palladium(II)
;
_chemical_properties_physical Light-sensitive,Photo-sensitive
_space_group_crystal_system triclinic
_space_group_IT_number 2
_space_group_name_Hall '-P 1'
_space_group_name_H-M_alt 'P -1'
_atom_sites_solution_hydrogens geom
_audit_creation_method SHELXL-2018/3
_audit_update_record
;
2022-02-14 deposited with the CCDC.	2022-03-25 downloaded from the CCDC.
;
_cell_angle_alpha 63.761(14)
_cell_angle_beta 82.994(9)
_cell_angle_gamma 78.512(11)
_cell_formula_units_Z 4
_cell_length_a 8.4976(9)
_cell_length_b 13.812(2)
_cell_length_c 15.5449(19)
_cell_measurement_reflns_used 1440
_cell_measurement_temperature 150(2)
_cell_measurement_theta_max 26.0080
_cell_measurement_theta_min 3.7230
_cell_volume 1602.5(4)
_computing_cell_refinement 'CrysAlisPro 1.171.40.67a (Rigaku OD, 2019)'
_computing_data_collection 'CrysAlisPro 1.171.40.67a (Rigaku OD, 2019)'
_computing_data_reduction 'CrysAlisPro 1.171.40.67a (Rigaku OD, 2019)'
_computing_structure_refinement 'SHELXL-2018/3 (Sheldrick, 2018)'
_computing_structure_solution 'SHELXT 2018/2 (Sheldrick, 2018)'
_diffrn_ambient_temperature 150(2)
_diffrn_detector_area_resol_mean 10.3795
_diffrn_measured_fraction_theta_full 0.979
_diffrn_measured_fraction_theta_max 0.975
_diffrn_measurement_device_type 'Xcalibur, Atlas, Gemini ultra'
_diffrn_measurement_method '\w scans'
_diffrn_radiation_type MoK\a
_diffrn_radiation_wavelength 0.71073
_diffrn_reflns_av_R_equivalents 0.0978
_diffrn_reflns_av_unetI/netI 0.1884
_diffrn_reflns_Laue_measured_fraction_full 0.979
_diffrn_reflns_Laue_measured_fraction_max 0.975
_diffrn_reflns_limit_h_max 10
_diffrn_reflns_limit_h_min -10
_diffrn_reflns_limit_k_max 16
_diffrn_reflns_limit_k_min -16
_diffrn_reflns_limit_l_max 18
_diffrn_reflns_limit_l_min -18
_diffrn_reflns_number 6168
_diffrn_reflns_point_group_measured_fraction_full 0.979
_diffrn_reflns_point_group_measured_fraction_max 0.975
_diffrn_reflns_theta_full 25.242
_diffrn_reflns_theta_max 25.388
_diffrn_reflns_theta_min 3.334
_diffrn_source 'fine-focus sealed X-ray tube'
_diffrn_source_type 'Enhance (Mo) X-ray Source'
_exptl_absorpt_coefficient_mu 1.215
_exptl_absorpt_correction_T_max 1.00000
_exptl_absorpt_correction_T_min 0.79110
_exptl_absorpt_correction_type multi-scan
_exptl_absorpt_process_details
;
CrysAlisPro 1.171.41.107a (Rigaku Oxford Diffraction, 2021)
Empirical absorption correction using spherical harmonics,
implemented in SCALE3 ABSPACK scaling algorithm.
;
_exptl_crystal_colour yellow
_exptl_crystal_density_diffrn 1.951
_exptl_crystal_description needle
_exptl_crystal_F_000 936
_exptl_crystal_recrystallization_method 'Re-crystallisation from solvent: Acetonitrile/water'
_exptl_crystal_size_max 0.25
_exptl_crystal_size_mid 0.05
_exptl_crystal_size_min 0.02
_refine_diff_density_max 1.805
_refine_diff_density_min -1.145
_refine_diff_density_rms 0.275
_refine_ls_extinction_method none
_refine_ls_goodness_of_fit_ref 0.956
_refine_ls_hydrogen_treatment constr
_refine_ls_matrix_type full
_refine_ls_number_parameters 486
_refine_ls_number_reflns 6168
_refine_ls_number_restraints 414
_refine_ls_restrained_S_all 0.928
_refine_ls_R_factor_all 0.1301
_refine_ls_R_factor_gt 0.0764
_refine_ls_shift/su_max 0.000
_refine_ls_shift/su_mean 0.000
_refine_ls_structure_factor_coef Fsqd
_refine_ls_weighting_details 'w=1/[\s^2^(Fo^2^)+(0.1456P)^2^] where P=(Fo^2^+2Fc^2^)/3'
_refine_ls_weighting_scheme calc
_refine_ls_wR_factor_gt 0.2032
_refine_ls_wR_factor_ref 0.2454
_reflns_Friedel_coverage 0.000
_reflns_number_gt 3599
_reflns_number_total 6168
_reflns_threshold_expression 'I > 2\s(I)'
_cod_data_source_file d2ce00213b2.cif
_cod_data_source_block Poly1_GS_150K
_cod_database_code 7244841
_shelx_shelxl_version_number 2018/3
_shelx_space_group_comment
;
The symmetry employed for this shelxl refinement is uniquely defined
by the following loop, which should always be used as a source of
symmetry information in preference to the above space-group names.
They are only intended as comments.
;

loop_
_space_group_symop_operation_xyz
'x, y, z'
'-x, -y, -z'

loop_
_atom_site_label
_atom_site_type_symbol
_atom_site_fract_x
_atom_site_fract_y
_atom_site_fract_z
_atom_site_U_iso_or_equiv
_atom_site_adp_type
_atom_site_occupancy
_atom_site_site_symmetry_order
_atom_site_calc_flag
_atom_site_refinement_flags_posn
_atom_site_refinement_flags_adp
_atom_site_refinement_flags_occupancy
_atom_site_disorder_assembly
_atom_site_disorder_group
Pd1 Pd 0.54608(15) 0.42440(11) 0.26343(9) 0.0180(4) Uani 1 1 d . . . . .
Pd2 Pd 0.93255(16) 0.28806(12) 0.39991(9) 0.0206(4) Uani 1 1 d . . . . .
O5 O 0.2129(14) 0.0381(10) 0.6727(8) 0.024(2) Uani 1 1 d . . . . .
O8 O 0.3950(15) -0.0698(10) 0.3053(8) 0.025(2) Uani 1 1 d . . . . .
O15 O 1.2148(14) 0.7182(10) 0.0062(8) 0.025(2) Uani 1 1 d . . . . .
N8 N 1.0421(16) 0.4179(12) 0.3122(10) 0.0218(18) Uani 1 1 d . . . . .
N4 N 0.4331(16) 0.3407(12) 0.3915(10) 0.0190(19) Uani 1 1 d . . . . .
O14 O 1.2699(15) 0.2463(12) -0.0088(9) 0.0307(18) Uani 1 1 d . . . . .
N2 N 0.6350(19) 0.5021(13) 0.1292(11) 0.0271(13) Uani 1 1 d . . . . .
O7 O 0.4444(17) 0.0062(11) 0.1464(9) 0.033(3) Uani 1 1 d . . . . .
N5 N 0.8671(17) 0.3343(13) 0.5027(10) 0.0230(13) Uani 1 1 d . . . . .
O16 O 1.2239(14) 0.7756(11) 0.1185(8) 0.026(2) Uani 1 1 d . . . . .
O6 O 0.1949(15) 0.1696(10) 0.7222(8) 0.026(2) Uani 1 1 d . . . . .
O12 O 0.9128(17) 0.0866(12) 0.5574(10) 0.049(4) Uani 1 1 d . . . . .
N3 N 0.5071(16) 0.2934(11) 0.2437(10) 0.0165(19) Uani 1 1 d . . . . .
O9 O 0.7362(15) 0.3971(13) 0.4962(10) 0.041(3) Uani 1 1 d . . . . .
O13 O 1.1093(15) 0.1246(11) 0.0227(9) 0.0285(17) Uani 1 1 d . . . . .
N6 N 0.8409(17) 0.1502(13) 0.4823(11) 0.0258(13) Uani 1 1 d . . . . .
O2 O 0.7188(15) 0.5655(12) 0.2855(11) 0.039(3) Uani 1 1 d . . . . .
O1 O 0.4682(15) 0.6032(11) 0.3112(10) 0.035(2) Uani 1 1 d . . . . .
C5 C 0.405(2) 0.2390(15) 0.4060(12) 0.020(2) Uani 1 1 d . . . . .
N1 N 0.5814(17) 0.5490(12) 0.2903(10) 0.0207(13) Uani 1 1 d . . . . .
N7 N 0.9953(17) 0.2533(13) 0.2854(10) 0.024(2) Uani 1 1 d . . . . .
O11 O 0.7294(16) 0.1221(12) 0.4635(9) 0.038(2) Uani 1 1 d . . . . .
O3 O 0.5457(17) 0.5676(12) 0.0677(10) 0.045(4) Uani 1 1 d . . . . .
C6 C 0.4435(19) 0.2189(14) 0.3202(12) 0.017(2) Uani 1 1 d . . . . .
O4 O 0.7772(17) 0.4832(13) 0.1069(10) 0.046(4) Uani 1 1 d . . . . .
C9 C 0.5234(19) 0.1875(14) 0.1578(12) 0.019(2) Uani 1 1 d . . . . .
H9 H 0.554649 0.178785 0.100501 0.023 Uiso 1 1 calc R U . . .
C20 C 1.0836(18) 0.4262(14) 0.2241(12) 0.0162(15) Uani 1 1 d . . . . .
C1 C 0.395(2) 0.3719(15) 0.4649(12) 0.028(3) Uani 1 1 d . . . . .
H1 H 0.416682 0.440796 0.455794 0.034 Uiso 1 1 calc R U . . .
C11 C 0.224(2) 0.1265(15) 0.6603(12) 0.019(2) Uani 1 1 d . . . . .
C25 C 1.1551(19) 0.1930(14) 0.0379(11) 0.0174(14) Uani 1 1 d . . . . .
C2 C 0.328(2) 0.3076(15) 0.5503(12) 0.023(2) Uani 1 1 d . . . . .
H2 H 0.304068 0.331296 0.600019 0.027 Uiso 1 1 calc R U . . .
C19 C 1.0736(18) 0.3290(14) 0.2068(12) 0.0162(15) Uani 1 1 d . . . . .
C3 C 0.294(2) 0.2072(15) 0.5643(12) 0.019(2) Uani 1 1 d . . . . .
C17 C 1.096(2) 0.2172(15) 0.1225(12) 0.0227(19) Uani 1 1 d . . . . .
C15 C 0.9671(19) 0.1556(15) 0.2798(12) 0.020(2) Uani 1 1 d . . . . .
H15 H 0.914542 0.101738 0.330640 0.024 Uiso 1 1 calc R U . . .
C8 C 0.4566(17) 0.1095(13) 0.2343(11) 0.0142(19) Uani 1 1 d . . . . .
C7 C 0.4183(19) 0.1195(14) 0.3215(12) 0.015(2) Uani 1 1 d . . . . .
H7 H 0.378443 0.063583 0.377157 0.018 Uiso 1 1 calc R U . . .
C24 C 1.054(2) 0.5047(15) 0.3283(13) 0.025(2) Uani 1 1 d . . . . .
H24 H 1.017781 0.504184 0.388757 0.030 Uiso 1 1 calc R U . . .
O10 O 0.9499(18) 0.3178(15) 0.5666(11) 0.060(3) Uani 1 1 d . . . . .
C27 C 1.206(2) 0.6951(16) 0.0911(13) 0.021(2) Uani 1 1 d . . . . .
C13 C 0.437(2) 0.0098(15) 0.2240(12) 0.022(2) Uani 1 1 d . . . . .
C4 C 0.3333(18) 0.1753(14) 0.4893(11) 0.017(2) Uani 1 1 d . . . . .
H4 H 0.309096 0.107583 0.497047 0.020 Uiso 1 1 calc R U . . .
C16 C 1.021(2) 0.1462(15) 0.1963(11) 0.022(2) Uani 1 1 d . . . . .
H16 H 1.003914 0.083162 0.191194 0.027 Uiso 1 1 calc R U . . .
C22 C 1.155(2) 0.5995(16) 0.1715(13) 0.022(2) Uani 1 1 d . . . . .
C12 C 0.115(2) 0.1014(16) 0.8108(13) 0.029(3) Uani 1 1 d . . . . .
H12A H 0.004965 0.100936 0.797612 0.044 Uiso 1 1 calc R U . . .
H12B H 0.110804 0.130791 0.858130 0.044 Uiso 1 1 calc R U . . .
H12C H 0.174196 0.026507 0.836212 0.044 Uiso 1 1 calc R U . . .
C18 C 1.116(2) 0.3109(16) 0.1322(13) 0.026(2) Uani 1 1 d . . . . .
H18 H 1.164683 0.365003 0.079347 0.032 Uiso 1 1 calc R U . . .
C21 C 1.1453(18) 0.5179(14) 0.1506(12) 0.018(2) Uani 1 1 d . . . . .
H21 H 1.177907 0.520449 0.089014 0.021 Uiso 1 1 calc R U . . .
C26 C 1.339(2) 0.2222(19) -0.0901(13) 0.033(3) Uani 1 1 d . . . . .
H26A H 1.262480 0.255048 -0.141655 0.049 Uiso 1 1 calc R U . . .
H26B H 1.362242 0.142773 -0.068954 0.049 Uiso 1 1 calc R U . . .
H26C H 1.438960 0.252633 -0.113921 0.049 Uiso 1 1 calc R U . . .
C10 C 0.545(2) 0.2807(15) 0.1656(13) 0.024(3) Uani 1 1 d . . . . .
H10 H 0.589188 0.336646 0.111904 0.029 Uiso 1 1 calc R U . . .
C28 C 1.244(2) 0.8860(16) 0.0487(13) 0.032(4) Uani 1 1 d . . . . .
H28A H 1.352191 0.884902 0.019086 0.049 Uiso 1 1 calc R U . . .
H28B H 1.227480 0.934267 0.081090 0.049 Uiso 1 1 calc R U . . .
H28C H 1.164444 0.913051 -0.000999 0.049 Uiso 1 1 calc R U . . .
C23 C 1.115(2) 0.5896(16) 0.2636(12) 0.024(2) Uani 1 1 d . . . . .
H23 H 1.131207 0.645135 0.280290 0.028 Uiso 1 1 calc R U . . .
C14 C 0.371(2) -0.1684(15) 0.3007(13) 0.028(3) Uani 1 1 d . . . . .
H14A H 0.255278 -0.168574 0.301188 0.042 Uiso 1 1 calc R U . . .
H14B H 0.418121 -0.232711 0.356182 0.042 Uiso 1 1 calc R U . . .
H14C H 0.422221 -0.170627 0.241468 0.042 Uiso 1 1 calc R U . . .

loop_
_atom_site_aniso_label
_atom_site_aniso_U_11
_atom_site_aniso_U_22
_atom_site_aniso_U_33
_atom_site_aniso_U_23
_atom_site_aniso_U_13
_atom_site_aniso_U_12
Pd1 0.0263(8) 0.0138(8) 0.0123(7) -0.0033(5) 0.0036(5) -0.0079(6)
Pd2 0.0252(7) 0.0220(8) 0.0143(7) -0.0071(6) 0.0034(5) -0.0078(6)
O5 0.038(6) 0.0196(17) 0.018(3) -0.0096(16) 0.004(3) -0.010(2)
O8 0.043(6) 0.0184(18) 0.0160(16) -0.0068(13) 0.001(2) -0.012(3)
O15 0.033(6) 0.027(3) 0.0170(14) -0.0101(12) 0.0017(18) -0.009(4)
N8 0.025(4) 0.0245(17) 0.0162(12) -0.0080(11) 0.0004(18) -0.006(3)
N4 0.024(5) 0.0165(16) 0.0165(13) -0.0065(12) -0.002(2) -0.005(2)
O14 0.036(3) 0.045(4) 0.021(3) -0.020(2) 0.006(2) -0.019(3)
N2 0.042(3) 0.020(2) 0.0211(15) -0.0090(12) 0.0058(14) -0.014(2)
O7 0.064(8) 0.024(3) 0.0165(16) -0.0086(15) 0.004(2) -0.022(4)
N5 0.026(3) 0.025(2) 0.0159(15) -0.0073(17) 0.0007(14) -0.0024(19)
O16 0.037(6) 0.0259(17) 0.0179(18) -0.0101(16) 0.000(3) -0.009(3)
O6 0.044(6) 0.020(2) 0.0178(15) -0.0096(17) 0.002(2) -0.010(3)
O12 0.058(5) 0.038(4) 0.039(3) 0.006(3) -0.016(3) -0.025(3)
N3 0.018(5) 0.0139(16) 0.0159(12) -0.0049(12) -0.0028(19) -0.002(3)
O9 0.036(3) 0.053(5) 0.030(4) -0.023(4) -0.008(3) 0.015(3)
O13 0.028(4) 0.037(3) 0.029(3) -0.021(2) 0.008(2) -0.011(3)
N6 0.029(3) 0.0249(17) 0.0214(18) -0.0089(13) 0.0071(17) -0.0068(18)
O2 0.030(2) 0.042(5) 0.065(9) -0.040(6) 0.004(2) -0.0101(19)
O1 0.032(3) 0.024(3) 0.054(6) -0.023(4) 0.007(3) -0.008(2)
C5 0.028(5) 0.0173(17) 0.0171(13) -0.0072(12) 0.000(2) -0.007(3)
N1 0.028(2) 0.0141(18) 0.019(3) -0.0053(19) -0.003(2) -0.0043(16)
N7 0.028(5) 0.0273(17) 0.0181(13) -0.0103(13) 0.003(2) -0.010(3)
O11 0.043(3) 0.036(3) 0.027(4) -0.001(2) -0.002(3) -0.019(3)
O3 0.044(3) 0.045(6) 0.027(2) 0.001(3) 0.0048(17) -0.012(4)
C6 0.019(5) 0.0142(16) 0.0156(12) -0.0051(12) -0.003(2) -0.002(3)
O4 0.044(3) 0.051(7) 0.028(3) -0.006(3) 0.0085(18) -0.007(3)
C9 0.025(6) 0.0161(18) 0.0164(16) -0.0061(13) -0.001(2) -0.005(3)
C20 0.010(4) 0.0214(14) 0.0149(11) -0.0060(10) -0.0041(16) 0.001(2)
C1 0.047(7) 0.022(2) 0.0201(15) -0.0110(15) 0.007(3) -0.015(4)
C11 0.025(6) 0.0177(17) 0.0161(14) -0.0075(12) -0.002(2) -0.005(2)
C25 0.017(3) 0.019(2) 0.0113(16) -0.0027(16) -0.0078(18) 0.004(2)
C2 0.033(6) 0.0197(19) 0.0178(15) -0.0087(14) 0.001(2) -0.009(3)
C19 0.010(4) 0.0214(14) 0.0149(11) -0.0060(10) -0.0041(16) 0.001(2)
C3 0.023(6) 0.0177(17) 0.0163(13) -0.0071(12) -0.002(2) -0.005(3)
C17 0.028(5) 0.0235(19) 0.0151(16) -0.0070(14) 0.000(2) -0.005(2)
C15 0.021(6) 0.0237(18) 0.0142(17) -0.0064(15) -0.003(2) -0.004(3)
C8 0.013(5) 0.0134(17) 0.0145(14) -0.0041(12) -0.005(2) 0.000(2)
C7 0.016(6) 0.0134(16) 0.0146(15) -0.0041(13) -0.005(2) -0.001(3)
C24 0.031(6) 0.0268(17) 0.0183(15) -0.0102(13) 0.004(2) -0.010(3)
O10 0.049(4) 0.091(7) 0.052(3) -0.054(4) -0.027(3) 0.031(4)
C27 0.024(6) 0.0249(16) 0.0169(14) -0.0098(11) 0.0013(19) -0.006(3)
C13 0.034(7) 0.0170(17) 0.0156(16) -0.0062(12) -0.001(2) -0.008(3)
C4 0.020(5) 0.0160(19) 0.0154(13) -0.0058(13) -0.003(2) -0.003(3)
C16 0.027(6) 0.024(2) 0.0146(17) -0.0066(16) -0.001(3) -0.005(3)
C22 0.025(6) 0.0251(15) 0.0176(13) -0.0095(11) 0.002(2) -0.006(3)
C12 0.052(8) 0.020(4) 0.020(2) -0.012(3) 0.007(4) -0.012(5)
C18 0.036(6) 0.027(2) 0.0185(14) -0.0104(14) 0.005(2) -0.010(3)
C21 0.014(5) 0.0221(15) 0.0153(13) -0.0070(11) -0.002(2) -0.001(2)
C26 0.033(6) 0.054(6) 0.024(3) -0.025(4) 0.006(4) -0.020(4)
C10 0.037(7) 0.019(2) 0.0185(13) -0.0086(14) 0.004(2) -0.012(3)
C28 0.057(11) 0.0281(18) 0.017(3) -0.010(2) -0.003(5) -0.016(4)
C23 0.028(7) 0.026(2) 0.0179(14) -0.0100(13) 0.003(2) -0.009(3)
C14 0.051(9) 0.019(2) 0.017(4) -0.007(2) 0.000(4) -0.014(4)

loop_
_atom_type_symbol
_atom_type_description
_atom_type_scat_dispersion_real
_atom_type_scat_dispersion_imag
_atom_type_scat_source
C C 0.0033 0.0016 'International Tables Vol C Tables 4.2.6.8 and 6.1.1.4'
H H 0.0000 0.0000 'International Tables Vol C Tables 4.2.6.8 and 6.1.1.4'
N N 0.0061 0.0033 'International Tables Vol C Tables 4.2.6.8 and 6.1.1.4'
O O 0.0106 0.0060 'International Tables Vol C Tables 4.2.6.8 and 6.1.1.4'
Pd Pd -0.9988 1.0072 'International Tables Vol C Tables 4.2.6.8 and 6.1.1.4'

loop_
_geom_angle_atom_site_label_1
_geom_angle_atom_site_label_2
_geom_angle_atom_site_label_3
_geom_angle
_geom_angle_site_symmetry_1
_geom_angle_site_symmetry_3
_geom_angle_publ_flag
N2 Pd1 N1 88.6(6) . . ?
N2 Pd1 N4 172.2(6) . . ?
N1 Pd1 N4 97.2(6) . . ?
N2 Pd1 N3 94.4(6) . . ?
N1 Pd1 N3 177.0(6) . . ?
N4 Pd1 N3 79.8(5) . . ?
N5 Pd2 N6 87.8(6) . . ?
N5 Pd2 N7 175.2(6) . . ?
N6 Pd2 N7 96.0(6) . . ?
N5 Pd2 N8 96.9(6) . . ?
N6 Pd2 N8 174.3(6) . . ?
N7 Pd2 N8 79.5(6) . . ?
C13 O8 C14 116.8(13) . . ?
C20 N8 C24 116.4(15) . . ?
C20 N8 Pd2 115.8(12) . . ?
C24 N8 Pd2 126.9(12) . . ?
C1 N4 C5 118.5(14) . . ?
C1 N4 Pd1 126.4(11) . . ?
C5 N4 Pd1 115.0(11) . . ?
C25 O14 C26 113.7(14) . . ?
O3 N2 O4 118.4(15) . . ?
O3 N2 Pd1 119.3(12) . . ?
O4 N2 Pd1 122.2(13) . . ?
O10 N5 O9 116.1(16) . . ?
O10 N5 Pd2 125.3(13) . . ?
O9 N5 Pd2 118.1(11) . . ?
C27 O16 C28 122.3(13) . . ?
C11 O6 C12 112.6(14) . . ?
C10 N3 C6 121.6(15) . . ?
C10 N3 Pd1 124.5(11) . . ?
C6 N3 Pd1 113.8(11) . . ?
O11 N6 O12 117.9(15) . . ?
O11 N6 Pd2 126.1(12) . . ?
O12 N6 Pd2 115.9(11) . . ?
C4 C5 N4 120.1(16) . . ?
C4 C5 C6 127.1(16) . . ?
N4 C5 C6 112.5(14) . . ?
O1 N1 O2 122.2(15) . . ?
O1 N1 Pd1 119.6(11) . . ?
O2 N1 Pd1 118.2(12) . . ?
C19 N7 C15 118.4(14) . . ?
C19 N7 Pd2 116.9(12) . . ?
C15 N7 Pd2 124.7(11) . . ?
N3 C6 C7 121.4(15) . . ?
N3 C6 C5 118.3(15) . . ?
C7 C6 C5 120.2(15) . . ?
C8 C9 C10 118.3(16) . . ?
C8 C9 H9 120.9 . . ?
C10 C9 H9 120.9 . . ?
N8 C20 C21 123.1(16) . . ?
N8 C20 C19 116.4(15) . . ?
C21 C20 C19 120.3(15) . . ?
C2 C1 N4 122.3(16) . . ?
C2 C1 H1 118.8 . . ?
N4 C1 H1 118.8 . . ?
O5 C11 O6 128.3(16) . . ?
O5 C11 C3 121.2(16) . . ?
O6 C11 C3 110.2(15) . . ?
O13 C25 O14 125.7(16) . . ?
O13 C25 C17 123.1(15) . . ?
O14 C25 C17 110.9(15) . . ?
C1 C2 C3 119.4(17) . . ?
C1 C2 H2 120.3 . . ?
C3 C2 H2 120.3 . . ?
C18 C19 N7 119.4(17) . . ?
C18 C19 C20 130.1(16) . . ?
N7 C19 C20 110.4(14) . . ?
C2 C3 C4 118.2(16) . . ?
C2 C3 C11 123.2(16) . . ?
C4 C3 C11 118.5(15) . . ?
C16 C17 C18 115.3(16) . . ?
C16 C17 C25 119.7(16) . . ?
C18 C17 C25 125.0(15) . . ?
C16 C15 N7 115.7(15) . . ?
C16 C15 H15 122.1 . . ?
N7 C15 H15 122.1 . . ?
C9 C8 C7 120.9(15) . . ?
C9 C8 C13 116.9(15) . . ?
C7 C8 C13 122.0(14) . . ?
C8 C7 C6 115.6(14) . . ?
C8 C7 H7 122.2 . . ?
C6 C7 H7 122.2 . . ?
C23 C24 N8 122.5(17) . . ?
C23 C24 H24 118.8 . . ?
N8 C24 H24 118.8 . . ?
O15 C27 O16 117.6(16) . . ?
O15 C27 C22 129.4(18) . . ?
O16 C27 C22 112.2(15) . . ?
O7 C13 O8 123.1(16) . . ?
O7 C13 C8 122.9(15) . . ?
O8 C13 C8 113.6(15) . . ?
C5 C4 C3 121.4(16) . . ?
C5 C4 H4 119.3 . . ?
C3 C4 H4 119.3 . . ?
C17 C16 C15 125.8(18) . . ?
C17 C16 H16 117.1 . . ?
C15 C16 H16 117.1 . . ?
C21 C22 C23 119.3(17) . . ?
C21 C22 C27 114.7(17) . . ?
C23 C22 C27 125.9(18) . . ?
O6 C12 H12A 109.5 . . ?
O6 C12 H12B 109.5 . . ?
H12A C12 H12B 109.5 . . ?
O6 C12 H12C 109.5 . . ?
H12A C12 H12C 109.5 . . ?
H12B C12 H12C 109.5 . . ?
C19 C18 C17 125.3(17) . . ?
C19 C18 H18 117.4 . . ?
C17 C18 H18 117.4 . . ?
C22 C21 C20 117.2(16) . . ?
C22 C21 H21 121.4 . . ?
C20 C21 H21 121.4 . . ?
O14 C26 H26A 109.5 . . ?
O14 C26 H26B 109.5 . . ?
H26A C26 H26B 109.5 . . ?
O14 C26 H26C 109.5 . . ?
H26A C26 H26C 109.5 . . ?
H26B C26 H26C 109.5 . . ?
N3 C10 C9 122.1(16) . . ?
N3 C10 H10 118.9 . . ?
C9 C10 H10 118.9 . . ?
O16 C28 H28A 109.5 . . ?
O16 C28 H28B 109.5 . . ?
H28A C28 H28B 109.5 . . ?
O16 C28 H28C 109.5 . . ?
H28A C28 H28C 109.5 . . ?
H28B C28 H28C 109.5 . . ?
C24 C23 C22 121.1(19) . . ?
C24 C23 H23 119.4 . . ?
C22 C23 H23 119.4 . . ?
O8 C14 H14A 109.5 . . ?
O8 C14 H14B 109.5 . . ?
H14A C14 H14B 109.5 . . ?
O8 C14 H14C 109.5 . . ?
H14A C14 H14C 109.5 . . ?
H14B C14 H14C 109.5 . . ?

loop_
_geom_bond_atom_site_label_1
_geom_bond_atom_site_label_2
_geom_bond_distance
_geom_bond_site_symmetry_2
_geom_bond_publ_flag
Pd1 N2 2.009(15) . ?
Pd1 N1 2.024(15) . ?
Pd1 N4 2.040(14) . ?
Pd1 N3 2.057(14) . ?
Pd2 N5 1.953(15) . ?
Pd2 N6 2.016(15) . ?
Pd2 N7 2.026(15) . ?
Pd2 N8 2.033(14) . ?
O5 C11 1.17(2) . ?
O8 C13 1.32(2) . ?
O8 C14 1.45(2) . ?
O15 C27 1.209(19) . ?
N8 C20 1.33(2) . ?
N8 C24 1.35(2) . ?
N4 C1 1.37(2) . ?
N4 C5 1.39(2) . ?
O14 C25 1.29(2) . ?
O14 C26 1.47(2) . ?
N2 O3 1.204(19) . ?
N2 O4 1.225(19) . ?
O7 C13 1.22(2) . ?
N5 O10 1.200(18) . ?
N5 O9 1.252(19) . ?
O16 C27 1.39(2) . ?
O16 C28 1.46(2) . ?
O6 C11 1.32(2) . ?
O6 C12 1.46(2) . ?
O12 N6 1.249(19) . ?
N3 C10 1.30(2) . ?
N3 C6 1.32(2) . ?
O13 C25 1.21(2) . ?
N6 O11 1.203(18) . ?
O2 N1 1.221(17) . ?
O1 N1 1.202(18) . ?
C5 C4 1.35(2) . ?
C5 C6 1.47(2) . ?
N7 C19 1.41(2) . ?
N7 C15 1.46(2) . ?
C6 C7 1.42(2) . ?
C9 C8 1.36(2) . ?
C9 C10 1.39(2) . ?
C9 H9 0.9500 . ?
C20 C21 1.42(2) . ?
C20 C19 1.50(2) . ?
C1 C2 1.36(2) . ?
C1 H1 0.9500 . ?
C11 C3 1.55(2) . ?
C25 C17 1.50(2) . ?
C2 C3 1.39(2) . ?
C2 H2 0.9500 . ?
C19 C18 1.29(2) . ?
C3 C4 1.40(2) . ?
C17 C16 1.32(2) . ?
C17 C18 1.41(3) . ?
C15 C16 1.38(2) . ?
C15 H15 0.9500 . ?
C8 C7 1.42(2) . ?
C8 C13 1.50(2) . ?
C7 H7 0.9500 . ?
C24 C23 1.31(2) . ?
C24 H24 0.9500 . ?
C27 C22 1.46(2) . ?
C4 H4 0.9500 . ?
C16 H16 0.9500 . ?
C22 C21 1.33(3) . ?
C22 C23 1.38(2) . ?
C12 H12A 0.9800 . ?
C12 H12B 0.9800 . ?
C12 H12C 0.9800 . ?
C18 H18 0.9500 . ?
C21 H21 0.9500 . ?
C26 H26A 0.9800 . ?
C26 H26B 0.9800 . ?
C26 H26C 0.9800 . ?
C10 H10 0.9500 . ?
C28 H28A 0.9800 . ?
C28 H28B 0.9800 . ?
C28 H28C 0.9800 . ?
C23 H23 0.9500 . ?
C14 H14A 0.9800 . ?
C14 H14B 0.9800 . ?
C14 H14C 0.9800 . ?

loop_
_geom_torsion_atom_site_label_1
_geom_torsion_atom_site_label_2
_geom_torsion_atom_site_label_3
_geom_torsion_atom_site_label_4
_geom_torsion
_geom_torsion_site_symmetry_1
_geom_torsion_site_symmetry_2
_geom_torsion_site_symmetry_3
_geom_torsion_site_symmetry_4
_geom_torsion_publ_flag
C1 N4 C5 C4 3(2) . . . . ?
Pd1 N4 C5 C4 178.7(12) . . . . ?
C1 N4 C5 C6 177.2(15) . . . . ?
Pd1 N4 C5 C6 -7.5(18) . . . . ?
C10 N3 C6 C7 2(2) . . . . ?
Pd1 N3 C6 C7 -175.8(12) . . . . ?
C10 N3 C6 C5 179.6(16) . . . . ?
Pd1 N3 C6 C5 1.9(18) . . . . ?
C4 C5 C6 N3 177.0(16) . . . . ?
N4 C5 C6 N3 4(2) . . . . ?
C4 C5 C6 C7 -5(3) . . . . ?
N4 C5 C6 C7 -178.6(14) . . . . ?
C24 N8 C20 C21 3(2) . . . . ?
Pd2 N8 C20 C21 173.0(11) . . . . ?
C24 N8 C20 C19 178.6(14) . . . . ?
Pd2 N8 C20 C19 -11.3(18) . . . . ?
C5 N4 C1 C2 -1(3) . . . . ?
Pd1 N4 C1 C2 -176.1(13) . . . . ?
C12 O6 C11 O5 -11(3) . . . . ?
C12 O6 C11 C3 174.7(14) . . . . ?
C26 O14 C25 O13 4(3) . . . . ?
C26 O14 C25 C17 177.2(14) . . . . ?
N4 C1 C2 C3 -1(3) . . . . ?
C15 N7 C19 C18 1(2) . . . . ?
Pd2 N7 C19 C18 -179.9(14) . . . . ?
C15 N7 C19 C20 177.0(13) . . . . ?
Pd2 N7 C19 C20 -3.8(16) . . . . ?
N8 C20 C19 C18 -174.6(17) . . . . ?
C21 C20 C19 C18 1(3) . . . . ?
N8 C20 C19 N7 9.8(19) . . . . ?
C21 C20 C19 N7 -174.4(13) . . . . ?
C1 C2 C3 C4 1(3) . . . . ?
C1 C2 C3 C11 177.6(16) . . . . ?
O5 C11 C3 C2 -171.8(17) . . . . ?
O6 C11 C3 C2 3(2) . . . . ?
O5 C11 C3 C4 5(2) . . . . ?
O6 C11 C3 C4 179.8(15) . . . . ?
O13 C25 C17 C16 17(3) . . . . ?
O14 C25 C17 C16 -156.8(16) . . . . ?
O13 C25 C17 C18 -164.8(18) . . . . ?
O14 C25 C17 C18 22(2) . . . . ?
C19 N7 C15 C16 0(2) . . . . ?
Pd2 N7 C15 C16 -178.9(11) . . . . ?
C10 C9 C8 C7 -4(2) . . . . ?
C10 C9 C8 C13 -179.4(15) . . . . ?
C9 C8 C7 C6 4(2) . . . . ?
C13 C8 C7 C6 -180.0(14) . . . . ?
N3 C6 C7 C8 -4(2) . . . . ?
C5 C6 C7 C8 178.7(14) . . . . ?
C20 N8 C24 C23 -5(3) . . . . ?
Pd2 N8 C24 C23 -173.7(13) . . . . ?
C28 O16 C27 O15 3(2) . . . . ?
C28 O16 C27 C22 -168.0(15) . . . . ?
C14 O8 C13 O7 5(3) . . . . ?
C14 O8 C13 C8 179.0(14) . . . . ?
C9 C8 C13 O7 -16(2) . . . . ?
C7 C8 C13 O7 168.2(16) . . . . ?
C9 C8 C13 O8 169.9(14) . . . . ?
C7 C8 C13 O8 -6(2) . . . . ?
N4 C5 C4 C3 -3(2) . . . . ?
C6 C5 C4 C3 -176.2(16) . . . . ?
C2 C3 C4 C5 1(2) . . . . ?
C11 C3 C4 C5 -175.7(15) . . . . ?
C18 C17 C16 C15 -1(3) . . . . ?
C25 C17 C16 C15 177.1(16) . . . . ?
N7 C15 C16 C17 0(2) . . . . ?
O15 C27 C22 C21 14(3) . . . . ?
O16 C27 C22 C21 -176.5(15) . . . . ?
O15 C27 C22 C23 -164.7(19) . . . . ?
O16 C27 C22 C23 5(3) . . . . ?
N7 C19 C18 C17 -2(3) . . . . ?
C20 C19 C18 C17 -177.7(17) . . . . ?
C16 C17 C18 C19 3(3) . . . . ?
C25 C17 C18 C19 -175.7(17) . . . . ?
C23 C22 C21 C20 4(2) . . . . ?
C27 C22 C21 C20 -175.0(14) . . . . ?
N8 C20 C21 C22 -2(2) . . . . ?
C19 C20 C21 C22 -178.0(15) . . . . ?
C6 N3 C10 C9 -1(3) . . . . ?
Pd1 N3 C10 C9 176.6(12) . . . . ?
C8 C9 C10 N3 2(3) . . . . ?
N8 C24 C23 C22 6(3) . . . . ?
C21 C22 C23 C24 -6(3) . . . . ?
C27 C22 C23 C24 172.8(17) . . . . ?
